data_8104758
loop_
_publ_author_name
'Yan, Wei-Hong'
'Liu, Xue-Guo'
'Shen, Ming-Le'
'Pan, Hui-Yan'

_publ_section_title
;
 Crystal structure of
 1,1&#x2032;-(1,4-phenylenebis(methylene))bis(pyridin-1-ium)
 bis(1,2-dicyanoethene-1,2-dithiolato-k2 S:S)zinc(II), C26H18N6ZnS4
;
_journal_issue 3
_journal_name_full 'Zeitschrift f\"ur Kristallographie - New Crystal Structures'
_journal_page_first 533
_journal_page_last 535
_journal_paper_doi 10.1515/ncrs-2020-0624
_journal_volume 236
_journal_year 2021
_chemical_formula_moiety 'C8 N4 S4 Zn, 2(C9 H9 N)'
_chemical_formula_sum 'C26 H18 N6 S4 Zn'
_chemical_formula_weight 608.07
_space_group_crystal_system triclinic
_space_group_IT_number 2
_space_group_name_Hall '-P 1'
_space_group_name_H-M_alt 'P -1'
_atom_sites_solution_hydrogens geom
_cell_angle_alpha 102.907(3)
_cell_angle_beta 102.302(3)
_cell_angle_gamma 110.419(2)
_cell_formula_units_Z 2
_cell_length_a 9.4677(13)
_cell_length_b 12.0147(17)
_cell_length_c 13.571(3)
_cell_measurement_reflns_used 5150
_cell_measurement_temperature 296(2)
_cell_measurement_theta_max 28.300
_cell_measurement_theta_min 2.381
_cell_volume 1336.7(4)
_computing_cell_refinement 'SAINT v7.68A (Bruker, 2009)'
_computing_data_reduction 'SAINT v7.68A (Bruker, 2009)'
_computing_molecular_graphics 'Olex2 (Dolomanov et al., 2009)'
_computing_publication_material 'Olex2 (Dolomanov et al., 2009)'
_computing_structure_refinement 'ShelXL (Sheldrick, 2015)'
_computing_structure_solution 'SHELXS-97 (Sheldrick, 1990)'
_diffrn_ambient_temperature 296.15
_diffrn_measured_fraction_theta_full 0.995
_diffrn_measured_fraction_theta_max 0.987
_diffrn_measurement_device_type 'CCD area detector'
_diffrn_measurement_method 'phi and omega scans'
_diffrn_radiation_monochromator graphite
_diffrn_radiation_type MoK\a
_diffrn_radiation_wavelength 0.71073
_diffrn_reflns_av_R_equivalents 0.0934
_diffrn_reflns_av_unetI/netI 0.0671
_diffrn_reflns_Laue_measured_fraction_full 0.995
_diffrn_reflns_Laue_measured_fraction_max 0.987
_diffrn_reflns_limit_h_max 12
_diffrn_reflns_limit_h_min -12
_diffrn_reflns_limit_k_max 13
_diffrn_reflns_limit_k_min -15
_diffrn_reflns_limit_l_max 18
_diffrn_reflns_limit_l_min -9
_diffrn_reflns_number 9681
_diffrn_reflns_point_group_measured_fraction_full 0.995
_diffrn_reflns_point_group_measured_fraction_max 0.987
_diffrn_reflns_theta_full 25.242
_diffrn_reflns_theta_max 28.302
_diffrn_reflns_theta_min 1.624
_exptl_absorpt_coefficient_mu 1.259
_exptl_absorpt_correction_type none
_exptl_crystal_colour yellow
_exptl_crystal_density_diffrn 1.511
_exptl_crystal_density_method 'not measured'
_exptl_crystal_description block
_exptl_crystal_F_000 620
_exptl_crystal_size_max 0.22
_exptl_crystal_size_mid 0.21
_exptl_crystal_size_min 0.18
_refine_diff_density_max 0.659
_refine_diff_density_min -0.634
_refine_diff_density_rms 0.081
_refine_ls_extinction_coef .
_refine_ls_extinction_method none
_refine_ls_goodness_of_fit_ref 0.967
_refine_ls_hydrogen_treatment constr
_refine_ls_matrix_type full
_refine_ls_number_parameters 334
_refine_ls_number_reflns 6567
_refine_ls_number_restraints 0
_refine_ls_restrained_S_all 0.967
_refine_ls_R_factor_all 0.0520
_refine_ls_R_factor_gt 0.0441
_refine_ls_shift/su_max 0.001
_refine_ls_shift/su_mean 0.000
_refine_ls_structure_factor_coef Fsqd
_refine_ls_weighting_details 'w=1/[\s^2^(Fo^2^)+(0.0728P)^2^] where P=(Fo^2^+2Fc^2^)/3'
_refine_ls_weighting_scheme calc
_refine_ls_wR_factor_gt 0.1155
_refine_ls_wR_factor_ref 0.1202
_reflns_Friedel_coverage 0.000
_reflns_Friedel_fraction_full .
_reflns_Friedel_fraction_max .
_reflns_number_gt 5260
_reflns_number_total 6567
_reflns_threshold_expression 'I > 2\s(I)'
_cod_data_source_file suppl_j_ncrs-2020-0624_suppl.cif
_cod_data_source_block a
_cod_database_code 8104758
_shelx_space_group_comment
;
The symmetry employed for this shelxl refinement is uniquely defined
by the following loop, which should always be used as a source of
symmetry information in preference to the above space-group names.
They are only intended as comments.
;
_olex2_refinement_description
;
1. Fixed Uiso
 At 1.2 times of:
  All C(H) groups, All C(H,H) groups
2.a Secondary CH2 refined with riding coordinates:
 C14(H14A,H14B), C23(H23A,H23B)
2.b Aromatic/amide H refined with riding coordinates:
 C9(H9), C10(H10), C11(H11), C12(H12), C13(H13), C16(H16), C17(H17), C18(H18),
 C19(H19), C20(H20), C21(H21), C22(H22), C25(H25), C26(H26)
;

loop_
_space_group_symop_operation_xyz
'x, y, z'
'-x, -y, -z'

loop_
_atom_site_label
_atom_site_type_symbol
_atom_site_fract_x
_atom_site_fract_y
_atom_site_fract_z
_atom_site_U_iso_or_equiv
_atom_site_adp_type
_atom_site_occupancy
_atom_site_site_symmetry_order
_atom_site_calc_flag
_atom_site_refinement_flags_posn
_atom_site_refinement_flags_adp
_atom_site_refinement_flags_occupancy
_atom_site_disorder_assembly
_atom_site_disorder_group
C1 C 0.9451(3) 0.2105(2) 0.05814(18) 0.0456(5) Uani 1 1 d . . . . .
C2 C 0.9456(2) 0.2330(2) 0.16656(17) 0.0416(4) Uani 1 1 d . . . . .
C3 C 0.8896(3) 0.3176(2) 0.20736(18) 0.0427(5) Uani 1 1 d . . . . .
C4 C 0.8312(3) 0.3768(2) 0.13851(19) 0.0517(6) Uani 1 1 d . . . . .
C5 C 1.1081(3) 0.1708(2) 0.70883(18) 0.0462(5) Uani 1 1 d . . . . .
C6 C 1.0242(3) 0.1611(2) 0.60428(16) 0.0398(4) Uani 1 1 d . . . . .
C7 C 0.8665(3) 0.08420(19) 0.55806(17) 0.0402(4) Uani 1 1 d . . . . .
C8 C 0.7812(3) 0.0135(2) 0.61560(19) 0.0456(5) Uani 1 1 d . . . . .
C9 C 0.8185(3) 0.3409(3) 0.6839(3) 0.0652(7) Uani 1 1 d . . . . .
H9 H 0.9070 0.3806 0.6648 0.078 Uiso 1 1 calc R . . . .
C10 C 0.8384(4) 0.3195(3) 0.7798(3) 0.0754(9) Uani 1 1 d . . . . .
H10 H 0.9401 0.3441 0.8256 0.090 Uiso 1 1 calc R . . . .
C11 C 0.7076(4) 0.2615(3) 0.8076(2) 0.0656(7) Uani 1 1 d . . . . .
H11 H 0.7197 0.2483 0.8733 0.079 Uiso 1 1 calc R . . . .
C12 C 0.5599(3) 0.2233(3) 0.7382(2) 0.0581(6) Uani 1 1 d . . . . .
H12 H 0.4700 0.1823 0.7553 0.070 Uiso 1 1 calc R . . . .
C13 C 0.5450(3) 0.2456(2) 0.6431(2) 0.0508(5) Uani 1 1 d . . . . .
H13 H 0.4442 0.2188 0.5952 0.061 Uiso 1 1 calc R . . . .
C14 C 0.6497(4) 0.3285(3) 0.5137(2) 0.0600(7) Uani 1 1 d . . . . .
H14A H 0.5848 0.2492 0.4569 0.072 Uiso 1 1 calc R . . . .
H14B H 0.7521 0.3634 0.5030 0.072 Uiso 1 1 calc R . . . .
C15 C 0.5708(3) 0.4173(2) 0.50768(19) 0.0458(5) Uani 1 1 d . . . . .
C16 C 0.6505(3) 0.5423(2) 0.5690(2) 0.0504(5) Uani 1 1 d . . . . .
H16 H 0.7525 0.5712 0.6161 0.060 Uiso 1 1 calc R . . . .
C17 C 0.4190(3) 0.3753(2) 0.4385(2) 0.0494(5) Uani 1 1 d . . . . .
H17 H 0.3636 0.2911 0.3969 0.059 Uiso 1 1 calc R . . . .
C18 C 0.3202(3) 0.3055(3) 0.0460(2) 0.0557(6) Uani 1 1 d . . . . .
H18 H 0.2415 0.2608 -0.0198 0.067 Uiso 1 1 calc R . . . .
C19 C 0.3896(4) 0.4352(3) 0.0796(3) 0.0688(8) Uani 1 1 d . . . . .
H19 H 0.3565 0.4782 0.0372 0.083 Uiso 1 1 calc R . . . .
C20 C 0.5072(3) 0.4997(3) 0.1754(3) 0.0641(7) Uani 1 1 d . . . . .
H20 H 0.5559 0.5869 0.1986 0.077 Uiso 1 1 calc R . . . .
C21 C 0.5525(3) 0.4348(3) 0.2370(2) 0.0611(6) Uani 1 1 d . . . . .
H21 H 0.6326 0.4774 0.3025 0.073 Uiso 1 1 calc R . . . .
C22 C 0.4805(3) 0.3087(2) 0.20223(18) 0.0516(5) Uani 1 1 d . . . . .
H22 H 0.5109 0.2649 0.2448 0.062 Uiso 1 1 calc R . . . .
C23 C 0.2920(3) 0.1048(2) 0.0721(2) 0.0613(7) Uani 1 1 d . . . . .
H23A H 0.1937 0.0736 0.0139 0.074 Uiso 1 1 calc R . . . .
H23B H 0.2664 0.0767 0.1303 0.074 Uiso 1 1 calc R . . . .
C24 C 0.4017(3) 0.0515(2) 0.0355(2) 0.0462(5) Uani 1 1 d . . . . .
C25 C 0.4100(3) 0.0389(2) -0.0667(2) 0.0539(6) Uani 1 1 d . . . . .
H25 H 0.3491 0.0643 -0.1124 0.065 Uiso 1 1 calc R . . . .
C26 C 0.4905(3) 0.0118(2) 0.1012(2) 0.0540(6) Uani 1 1 d . . . . .
H26 H 0.4841 0.0188 0.1696 0.065 Uiso 1 1 calc R . . . .
N1 N 0.6731(2) 0.30538(17) 0.61782(15) 0.0449(4) Uani 1 1 d . . . . .
N2 N 0.3663(2) 0.24471(17) 0.10803(14) 0.0407(4) Uani 1 1 d . . . . .
N3 N 0.7826(3) 0.4239(3) 0.0834(2) 0.0769(8) Uani 1 1 d . . . . .
N4 N 0.9460(3) 0.1911(3) -0.02791(18) 0.0636(6) Uani 1 1 d . . . . .
N5 N 0.7066(3) -0.0423(2) 0.6590(2) 0.0623(6) Uani 1 1 d . . . . .
N6 N 1.1847(3) 0.1848(2) 0.79231(17) 0.0673(6) Uani 1 1 d . . . . .
S1 S 1.01499(8) 0.14502(6) 0.23146(5) 0.04983(15) Uani 1 1 d . . . . .
S2 S 0.88203(8) 0.35786(6) 0.33647(5) 0.05154(16) Uani 1 1 d . . . . .
S3 S 1.14199(6) 0.25819(6) 0.54831(5) 0.04838(15) Uani 1 1 d . . . . .
S4 S 0.75176(7) 0.06525(6) 0.43227(5) 0.04942(15) Uani 1 1 d . . . . .
Zn1 Zn 0.95002(3) 0.20276(2) 0.38601(2) 0.04353(10) Uani 1 1 d . . . . .

loop_
_atom_site_aniso_label
_atom_site_aniso_U_11
_atom_site_aniso_U_22
_atom_site_aniso_U_33
_atom_site_aniso_U_23
_atom_site_aniso_U_13
_atom_site_aniso_U_12
C1 0.0428(11) 0.0519(13) 0.0475(12) 0.0222(10) 0.0139(9) 0.0221(9)
C2 0.0411(10) 0.0461(12) 0.0417(11) 0.0201(9) 0.0108(8) 0.0204(9)
C3 0.0461(11) 0.0481(12) 0.0458(11) 0.0265(10) 0.0143(9) 0.0263(9)
C4 0.0635(14) 0.0622(15) 0.0508(13) 0.0320(12) 0.0226(11) 0.0394(12)
C5 0.0493(12) 0.0479(13) 0.0416(11) 0.0192(10) 0.0107(9) 0.0200(10)
C6 0.0480(11) 0.0398(11) 0.0374(10) 0.0169(8) 0.0110(8) 0.0234(9)
C7 0.0475(11) 0.0345(10) 0.0438(11) 0.0171(9) 0.0114(9) 0.0223(8)
C8 0.0478(12) 0.0402(11) 0.0532(13) 0.0208(10) 0.0132(10) 0.0214(9)
C9 0.0526(14) 0.0596(16) 0.092(2) 0.0370(15) 0.0221(14) 0.0259(12)
C10 0.0583(16) 0.074(2) 0.085(2) 0.0357(17) -0.0032(14) 0.0263(14)
C11 0.0815(19) 0.0635(18) 0.0562(15) 0.0283(13) 0.0110(13) 0.0362(15)
C12 0.0675(15) 0.0574(15) 0.0609(15) 0.0331(13) 0.0236(13) 0.0285(12)
C13 0.0488(12) 0.0512(13) 0.0542(13) 0.0268(11) 0.0120(10) 0.0194(10)
C14 0.0901(19) 0.0682(17) 0.0608(15) 0.0413(14) 0.0422(14) 0.0540(15)
C15 0.0610(13) 0.0463(12) 0.0517(12) 0.0310(10) 0.0296(11) 0.0308(10)
C16 0.0500(12) 0.0504(13) 0.0569(14) 0.0285(11) 0.0171(10) 0.0211(10)
C17 0.0630(14) 0.0380(11) 0.0524(13) 0.0221(10) 0.0199(11) 0.0215(10)
C18 0.0518(13) 0.0784(19) 0.0467(13) 0.0247(12) 0.0116(10) 0.0378(13)
C19 0.0800(19) 0.081(2) 0.089(2) 0.0584(18) 0.0408(17) 0.0553(17)
C20 0.0674(16) 0.0450(14) 0.090(2) 0.0243(14) 0.0357(16) 0.0274(12)
C21 0.0628(15) 0.0550(15) 0.0546(15) 0.0057(12) 0.0090(12) 0.0255(12)
C22 0.0599(13) 0.0556(14) 0.0434(12) 0.0180(11) 0.0103(10) 0.0312(11)
C23 0.0492(13) 0.0446(13) 0.088(2) 0.0100(13) 0.0305(13) 0.0188(10)
C24 0.0420(11) 0.0338(10) 0.0627(14) 0.0136(10) 0.0212(10) 0.0144(8)
C25 0.0570(13) 0.0497(14) 0.0605(15) 0.0198(11) 0.0179(12) 0.0277(11)
C26 0.0685(15) 0.0466(13) 0.0560(14) 0.0200(11) 0.0287(12) 0.0270(11)
N1 0.0548(11) 0.0420(10) 0.0534(11) 0.0250(9) 0.0205(9) 0.0297(8)
N2 0.0399(9) 0.0426(10) 0.0444(9) 0.0138(8) 0.0151(7) 0.0216(7)
N3 0.105(2) 0.101(2) 0.0722(16) 0.0580(16) 0.0371(15) 0.0733(18)
N4 0.0688(14) 0.0839(17) 0.0499(12) 0.0284(11) 0.0228(11) 0.0386(12)
N5 0.0635(13) 0.0608(14) 0.0743(15) 0.0368(12) 0.0268(12) 0.0272(11)
N6 0.0740(15) 0.0776(17) 0.0447(12) 0.0261(11) 0.0070(10) 0.0284(12)
S1 0.0639(4) 0.0552(4) 0.0464(3) 0.0232(3) 0.0157(3) 0.0398(3)
S2 0.0738(4) 0.0597(4) 0.0469(3) 0.0299(3) 0.0241(3) 0.0463(3)
S3 0.0443(3) 0.0519(3) 0.0422(3) 0.0234(2) 0.0054(2) 0.0123(2)
S4 0.0448(3) 0.0461(3) 0.0508(3) 0.0221(3) 0.0023(2) 0.0153(2)
Zn1 0.05102(16) 0.04638(17) 0.03971(15) 0.02227(12) 0.00940(11) 0.02552(12)

loop_
_atom_type_symbol
_atom_type_description
_atom_type_scat_dispersion_real
_atom_type_scat_dispersion_imag
_atom_type_scat_source
C C 0.0033 0.0016 'International Tables Vol C Tables 4.2.6.8 and 6.1.1.4'
H H 0.0000 0.0000 'International Tables Vol C Tables 4.2.6.8 and 6.1.1.4'
N N 0.0061 0.0033 'International Tables Vol C Tables 4.2.6.8 and 6.1.1.4'
S S 0.1246 0.1234 'International Tables Vol C Tables 4.2.6.8 and 6.1.1.4'
Zn Zn 0.2839 1.4301 'International Tables Vol C Tables 4.2.6.8 and 6.1.1.4'

loop_
_geom_angle_atom_site_label_1
_geom_angle_atom_site_label_2
_geom_angle_atom_site_label_3
_geom_angle
_geom_angle_site_symmetry_1
_geom_angle_site_symmetry_3
N4 C1 C2 178.7(3) . .
C1 C2 S1 114.87(16) . .
C3 C2 C1 118.40(19) . .
C3 C2 S1 126.71(17) . .
C2 C3 C4 117.8(2) . .
C2 C3 S2 125.06(16) . .
C4 C3 S2 117.13(17) . .
N3 C4 C3 179.2(3) . .
N6 C5 C6 175.2(3) . .
C5 C6 S3 113.29(17) . .
C7 C6 C5 121.0(2) . .
C7 C6 S3 125.72(16) . .
C6 C7 C8 120.0(2) . .
C6 C7 S4 125.20(17) . .
C8 C7 S4 114.77(16) . .
N5 C8 C7 176.6(2) . .
N1 C9 C10 120.3(3) . .
C9 C10 C11 119.6(3) . .
C12 C11 C10 119.3(3) . .
C11 C12 C13 119.4(3) . .
N1 C13 C12 121.0(2) . .
N1 C14 C15 112.17(19) . .
C16 C15 C14 120.5(2) . .
C16 C15 C17 119.0(2) . .
C17 C15 C14 120.5(2) . .
C17 C16 C15 120.8(2) 2_666 .
C16 C17 C15 120.2(2) 2_666 .
N2 C18 C19 119.9(2) . .
C20 C19 C18 119.4(2) . .
C21 C20 C19 119.3(3) . .
C22 C21 C20 119.4(3) . .
N2 C22 C21 121.7(2) . .
N2 C23 C24 111.28(18) . .
C25 C24 C23 119.9(2) . .
C26 C24 C23 120.9(2) . .
C26 C24 C25 119.2(2) . .
C24 C25 C26 120.0(2) . 2_655
C24 C26 C25 120.8(2) . 2_655
C9 N1 C13 120.4(2) . .
C9 N1 C14 120.9(2) . .
C13 N1 C14 118.6(2) . .
C18 N2 C22 120.2(2) . .
C18 N2 C23 120.1(2) . .
C22 N2 C23 119.7(2) . .
C2 S1 Zn1 97.20(8) . .
C3 S2 Zn1 97.07(7) . .
C6 S3 Zn1 97.95(8) . .
C7 S4 Zn1 98.05(8) . .
S1 Zn1 S2 92.76(2) . .
S3 Zn1 S1 117.32(3) . .
S3 Zn1 S2 119.53(3) . .
S3 Zn1 S4 93.05(2) . .
S4 Zn1 S1 123.67(3) . .
S4 Zn1 S2 112.85(3) . .

loop_
_geom_bond_atom_site_label_1
_geom_bond_atom_site_label_2
_geom_bond_distance
_geom_bond_site_symmetry_2
C1 C2 1.434(3) .
C1 N4 1.141(3) .
C2 C3 1.368(3) .
C2 S1 1.726(2) .
C3 C4 1.427(3) .
C3 S2 1.734(2) .
C4 N3 1.146(3) .
C5 C6 1.428(3) .
C5 N6 1.148(3) .
C6 C7 1.363(3) .
C6 S3 1.741(2) .
C7 C8 1.438(3) .
C7 S4 1.735(2) .
C8 N5 1.149(3) .
C9 C10 1.369(4) .
C9 N1 1.332(3) .
C10 C11 1.370(4) .
C11 C12 1.361(4) .
C12 C13 1.364(3) .
C13 N1 1.335(3) .
C14 C15 1.508(3) .
C14 N1 1.485(3) .
C15 C16 1.379(3) .
C15 C17 1.382(3) .
C16 C17 1.377(3) 2_666
C17 C16 1.377(3) 2_666
C18 C19 1.381(4) .
C18 N2 1.332(3) .
C19 C20 1.365(4) .
C20 C21 1.365(4) .
C21 C22 1.343(4) .
C22 N2 1.337(3) .
C23 C24 1.509(3) .
C23 N2 1.491(3) .
C24 C25 1.384(3) .
C24 C26 1.371(3) .
C25 C26 1.393(3) 2_655
C26 C25 1.393(3) 2_655
S1 Zn1 2.3359(7) .
S2 Zn1 2.3561(6) .
S3 Zn1 2.3222(7) .
S4 Zn1 2.3342(7) .
